data_1000299
loop_
_publ_author_name
'Rousseau, J J'
'Boulard, B'
'Duroy, H'
'Fourquet, J L'

_publ_section_title
;
K(H~3~O)~2~AlF~6~: ESR, infrared and Raman spectroscopy studies
;
_journal_coden_ASTM EJSCE5
_journal_name_full
;
European Journal of Solid State Inorganic Chemistry
;
_journal_page_first 913
_journal_page_last 924
_journal_volume 27
_journal_year 1990
_chemical_formula_structural 'K (H3 O)2 (Al F6)'
_chemical_formula_sum 'Al F6 H6 K O2'
_chemical_name_systematic 'Potassium dioxonium hexafluoroaluminate'
_space_group_IT_number 205
_symmetry_cell_setting cubic
_symmetry_Int_Tables_number 205
_symmetry_space_group_name_Hall '-P 2ac 2ab 3'
_symmetry_space_group_name_H-M 'P a -3'
_cell_angle_alpha 90
_cell_angle_beta 90
_cell_angle_gamma 90
_cell_formula_units_Z 4
_cell_length_a 8.6472(2)
_cell_length_b 8.6472(2)
_cell_length_c 8.6472(2)
_cell_volume 646.6
_refine_ls_R_factor_all 0.019
_cod_original_formula_sum 'H6 Al F6 K O2'
_cod_database_code 1000299

loop_
_symmetry_equiv_pos_as_xyz
x,y,z
1/2+x,1/2-y,-z
-x,1/2+y,1/2-z
1/2-x,-y,1/2+z
y,z,x
1/2-y,-z,1/2+x
1/2+y,1/2-z,-x
-y,1/2+z,1/2-x
z,x,y
-z,1/2+x,1/2-y
1/2-z,-x,1/2+y
1/2+z,1/2-x,-y
-x,-y,-z
1/2-x,1/2+y,z
x,1/2-y,1/2+z
1/2+x,y,1/2-z
-y,-z,-x
1/2+y,z,1/2-x
1/2-y,1/2+z,x
y,1/2-z,1/2+x
-z,-x,-y
z,1/2-x,1/2+y
1/2+z,x,1/2-y
1/2-z,1/2+x,y

loop_
_atom_site_aniso_label
_atom_site_aniso_U_11
_atom_site_aniso_U_12
_atom_site_aniso_U_13
_atom_site_aniso_U_22
_atom_site_aniso_U_23
_atom_site_aniso_U_33
K1 0.0201(2) 0.0025(3) 0.0025(3) 0.0201(2) 0.0025(3) 0.0201(2)
Al1 0.0117(2) 0.0012(4) 0.0012(4) 0.0117(2) 0.0012(4) 0.0117(2)
F1 0.0210(6) 0.0017(6) 0.0070(4) 0.0130(64) -0.0012(5) 0.0259(6)
O1 0.0248(5) 0.0085(7) 0.0085(7) 0.0248(5) 0.0085(7) 0.0248(5)

loop_
_atom_site_label
_atom_site_type_symbol
_atom_site_symmetry_multiplicity
_atom_site_Wyckoff_symbol
_atom_site_fract_x
_atom_site_fract_y
_atom_site_fract_z
_atom_site_occupancy
_atom_site_attached_hydrogens
_atom_site_calc_flag
K1 K1+ 4 a 0. 0. 0. 1. 0 d
Al1 Al3+ 4 b 0.5 0. 0. 1. 0 d
F1 F1- 24 d 0.4401(2) 0.1944(1) 0.0486(2) 1. 0 d
O1 O2- 8 c 0.1970(2) 0.1970(2) 0.1970(2) 1. 0 d
H1 H1+ 24 d 0.2887(35) 0.1989(43) 0.1520(34) 1. 0 d

loop_
_atom_type_symbol
_atom_type_oxidation_number
K1+ 1.000
Al3+ 3.000
F1- -1.000
O2- -2.000
H1+ 1.000
